data_8104548
loop_
_publ_author_name
'Zhang, Mei'
'Meng, Qing-Guo'
'Hou, Gui-Ge'
'Jiang, Sheng'
'Jin, Yong-Sheng'
'Gao, Yue'

_publ_section_title
;
 Crystal structure of (8R,10R,14R, Z)-2-((3--Fluoropyridin-4-yl)
 methylene)-12-hydroxy-4,4,8,10,14-pentamethyl-17-((R)-2,6,
 6-trimethyltetrahydro-2H-pyran-2-yl) hexadecahydro-3H-cyclopenta[a]
 phenanthren-3-one, C36H52FNO3
;
_journal_issue 6
_journal_name_full 'Zeitschrift f\"ur Kristallographie - New Crystal Structures'
_journal_page_first 1139
_journal_page_last 1142
_journal_paper_doi 10.1515/ncrs-2021-0248
_journal_volume 236
_journal_year 2021
_chemical_absolute_configuration unk
_chemical_formula_moiety 'C36 H52 F N O3'
_chemical_formula_sum 'C36 H52 F N O3'
_chemical_formula_weight 565.78
_space_group_crystal_system orthorhombic
_space_group_IT_number 19
_space_group_name_Hall 'P 2ac 2ab'
_space_group_name_H-M_alt 'P 21 21 21'
_atom_sites_solution_hydrogens geom
_audit_creation_method SHELXL-2017/1
_cell_angle_alpha 90
_cell_angle_beta 90
_cell_angle_gamma 90
_cell_formula_units_Z 4
_cell_length_a 7.8016(7)
_cell_length_b 13.1609(10)
_cell_length_c 30.536(2)
_cell_measurement_reflns_used 6726
_cell_measurement_temperature 100.0(2)
_cell_measurement_theta_max 28.0680
_cell_measurement_theta_min 2.5250
_cell_volume 3135.3(4)
_computing_cell_refinement 'CrysAlisPro 1.171.38.43f (Rigaku OD, 2017)'
_computing_data_collection 'CrysAlisPro 1.171.38.43f (Rigaku OD, 2017)'
_computing_data_reduction 'CrysAlisPro 1.171.38.43f (Rigaku OD, 2017)'
_computing_molecular_graphics 'Bruker SHELXTL'
_computing_publication_material 'Bruker SHELXTL'
_computing_structure_refinement 'SHELXL-2017/1 (Sheldrick, 2015)'
_computing_structure_solution 'SHELXL-2017/1 (Sheldrick, 2015)'
_diffrn_ambient_temperature 100.0(2)
_diffrn_measured_fraction_theta_full 0.995
_diffrn_measured_fraction_theta_max 0.995
_diffrn_measurement_device_type 'SuperNova, Dual, Cu at zero, AtlasS2'
_diffrn_measurement_method 'CCD plate'
_diffrn_radiation_type MoK\a
_diffrn_radiation_wavelength 0.71073
_diffrn_reflns_av_R_equivalents 0.0951
_diffrn_reflns_av_unetI/netI 0.1153
_diffrn_reflns_Laue_measured_fraction_full 0.995
_diffrn_reflns_Laue_measured_fraction_max 0.995
_diffrn_reflns_limit_h_max 9
_diffrn_reflns_limit_h_min -7
_diffrn_reflns_limit_k_max 14
_diffrn_reflns_limit_k_min -15
_diffrn_reflns_limit_l_max 36
_diffrn_reflns_limit_l_min -34
_diffrn_reflns_number 14226
_diffrn_reflns_point_group_measured_fraction_full 0.997
_diffrn_reflns_point_group_measured_fraction_max 0.997
_diffrn_reflns_theta_full 24.999
_diffrn_reflns_theta_max 24.999
_diffrn_reflns_theta_min 2.043
_diffrn_source 'micro-focus sealed X-ray tube'
_exptl_absorpt_coefficient_mu 0.078
_exptl_absorpt_correction_T_max 1.00000
_exptl_absorpt_correction_T_min 0.73570
_exptl_absorpt_correction_type multi-scan
_exptl_absorpt_process_details
;
CrysAlisPro 1.171.38.43f (Rigaku Oxford Diffraction, 2015)
Empirical absorption correction using spherical harmonics,
 implemented in SCALE3 ABSPACK scaling algorithm.
;
_exptl_crystal_colour colourless
_exptl_crystal_density_diffrn 1.199
_exptl_crystal_description block
_exptl_crystal_F_000 1232
_exptl_crystal_size_max 0.130
_exptl_crystal_size_mid 0.120
_exptl_crystal_size_min 0.100
_refine_diff_density_max 0.236
_refine_diff_density_min -0.298
_refine_diff_density_rms 0.061
_refine_ls_abs_structure_details
;
 Flack x determined using 986 quotients [(I+)-(I-)]/[(I+)+(I-)]
 (Parsons, Flack and Wagner, Acta Cryst. B69 (2013) 249-259).
;
_refine_ls_abs_structure_Flack -0.8(10)
_refine_ls_extinction_coef .
_refine_ls_extinction_method none
_refine_ls_goodness_of_fit_ref 0.982
_refine_ls_hydrogen_treatment constr
_refine_ls_matrix_type full
_refine_ls_number_parameters 379
_refine_ls_number_reflns 5509
_refine_ls_number_restraints 6
_refine_ls_restrained_S_all 0.982
_refine_ls_R_factor_all 0.0962
_refine_ls_R_factor_gt 0.0657
_refine_ls_shift/su_max 0.000
_refine_ls_shift/su_mean 0.000
_refine_ls_structure_factor_coef Fsqd
_refine_ls_weighting_details 'w=1/[\s^2^(Fo^2^)+(0.0498P)^2^] where P=(Fo^2^+2Fc^2^)/3'
_refine_ls_weighting_scheme calc
_refine_ls_wR_factor_gt 0.1300
_refine_ls_wR_factor_ref 0.1435
_reflns_Friedel_coverage 0.751
_reflns_Friedel_fraction_full 0.998
_reflns_Friedel_fraction_max 0.998
_reflns_number_gt 3824
_reflns_number_total 5509
_reflns_threshold_expression 'I > 2\s(I)'
_cod_data_source_file suppl_j_ncrs-2021-0248_suppl.cif
_cod_data_source_block LL-1
_cod_database_code 8104548
_shelx_shelxl_version_number 2017/1
_shelx_space_group_comment
;
The symmetry employed for this shelxl refinement is uniquely defined
by the following loop, which should always be used as a source of
symmetry information in preference to the above space-group names.
They are only intended as comments.
;
_shelx_estimated_absorpt_t_min 0.990
_shelx_estimated_absorpt_t_max 0.992

loop_
_space_group_symop_operation_xyz
'x, y, z'
'-x+1/2, -y, z+1/2'
'-x, y+1/2, -z+1/2'
'x+1/2, -y+1/2, -z'

loop_
_atom_site_label
_atom_site_type_symbol
_atom_site_fract_x
_atom_site_fract_y
_atom_site_fract_z
_atom_site_U_iso_or_equiv
_atom_site_adp_type
_atom_site_occupancy
_atom_site_site_symmetry_order
_atom_site_calc_flag
_atom_site_refinement_flags_posn
_atom_site_refinement_flags_adp
_atom_site_refinement_flags_occupancy
_atom_site_disorder_assembly
_atom_site_disorder_group
C1 C 0.2876(6) 0.7168(3) 0.60218(14) 0.0267(11) Uani 1 1 d . . . . .
H1A H 0.391895 0.711210 0.585065 0.032 Uiso 1 1 calc R U . . .
H1B H 0.201292 0.674928 0.588127 0.032 Uiso 1 1 calc R U . . .
C2 C 0.2280(6) 0.8262(3) 0.60106(14) 0.0271(11) Uani 1 1 d . . . . .
C3 C 0.1648(6) 0.8737(3) 0.64248(15) 0.0270(11) Uani 1 1 d . . . . .
C4 C 0.1101(6) 0.8075(3) 0.68105(13) 0.0245(11) Uani 1 1 d . . . . .
C5 C 0.1568(6) 0.6943(3) 0.67499(13) 0.0241(10) Uani 1 1 d . . . . .
H5 H 0.063715 0.666078 0.657200 0.029 Uiso 1 1 calc R U . . .
C6 C 0.1523(7) 0.6339(4) 0.71757(15) 0.0344(12) Uani 1 1 d . . . . .
H6A H 0.247982 0.654206 0.735862 0.041 Uiso 1 1 calc R U . . .
H6B H 0.047317 0.649423 0.733223 0.041 Uiso 1 1 calc R U . . .
C7 C 0.1616(7) 0.5208(4) 0.70934(15) 0.0367(13) Uani 1 1 d . . . . .
H7A H 0.061956 0.500185 0.692562 0.044 Uiso 1 1 calc R U . . .
H7B H 0.157977 0.485487 0.737197 0.044 Uiso 1 1 calc R U . . .
C8 C 0.3249(6) 0.4888(3) 0.68446(14) 0.0275(11) Uani 1 1 d . . . . .
C9 C 0.3439(6) 0.5559(3) 0.64300(14) 0.0237(10) Uani 1 1 d . . . . .
H9 H 0.248135 0.535487 0.624201 0.028 Uiso 1 1 calc R U . . .
C10 C 0.3222(6) 0.6738(3) 0.64821(14) 0.0234(10) Uani 1 1 d . . . . .
C11 C 0.5050(6) 0.5247(3) 0.61719(17) 0.0342(12) Uani 1 1 d . . . . .
H11A H 0.512165 0.565863 0.590916 0.041 Uiso 1 1 calc R U . . .
H11B H 0.605323 0.539177 0.634859 0.041 Uiso 1 1 calc R U . . .
C12 C 0.5085(7) 0.4125(4) 0.60404(16) 0.0360(13) Uani 1 1 d . . . . .
H12 H 0.420024 0.400024 0.581915 0.043 Uiso 1 1 calc R U . . .
C13 C 0.4765(6) 0.3444(3) 0.64334(15) 0.0272(11) Uani 1 1 d . . . . .
H13 H 0.572895 0.354512 0.663464 0.033 Uiso 1 1 calc R U . . .
C14 C 0.3121(6) 0.3757(3) 0.66842(14) 0.0262(11) Uani 1 1 d . . . . .
C15 C 0.3062(8) 0.2928(4) 0.70371(16) 0.0412(14) Uani 1 1 d . . . . .
H15A H 0.381189 0.309854 0.727964 0.049 Uiso 1 1 calc R U . . .
H15B H 0.190522 0.284310 0.714747 0.049 Uiso 1 1 calc R U . . .
C16 C 0.3676(6) 0.1958(4) 0.68072(15) 0.0355(13) Uani 1 1 d . . . . .
H16A H 0.271161 0.151548 0.674560 0.043 Uiso 1 1 calc R U . . .
H16B H 0.447942 0.159411 0.699215 0.043 Uiso 1 1 calc R U . . .
C17 C 0.4566(6) 0.2288(3) 0.63713(14) 0.0248(11) Uani 1 1 d . . . . .
H17 H 0.373820 0.218237 0.613419 0.030 Uiso 1 1 calc R U . . .
C18 C 0.4772(7) 0.5014(4) 0.71648(16) 0.0406(14) Uani 1 1 d . . . . .
H18A H 0.484252 0.570963 0.725801 0.061 Uiso 1 1 calc R U . . .
H18B H 0.581699 0.482664 0.701979 0.061 Uiso 1 1 calc R U . . .
H18C H 0.460133 0.458459 0.741503 0.061 Uiso 1 1 calc R U . . .
C19 C 0.4816(6) 0.7281(4) 0.66655(17) 0.0336(12) Uani 1 1 d . . . . .
H19A H 0.581300 0.706522 0.650655 0.050 Uiso 1 1 calc R U . . .
H19B H 0.494925 0.711423 0.696960 0.050 Uiso 1 1 calc R U . . .
H19C H 0.467863 0.800246 0.663459 0.050 Uiso 1 1 calc R U . . .
C20 C 0.6169(6) 0.1648(3) 0.62624(14) 0.0259(11) Uani 1 1 d . . . . .
C21 C 0.7709(6) 0.1363(3) 0.55358(14) 0.0278(11) Uani 1 1 d . . . . .
C22 C 0.7212(7) 0.0240(3) 0.55536(15) 0.0334(12) Uani 1 1 d . . . . .
H22A H 0.614124 0.014163 0.539798 0.040 Uiso 1 1 calc R U . . .
H22B H 0.808645 -0.015991 0.540749 0.040 Uiso 1 1 calc R U . . .
C23 C 0.7014(7) -0.0131(3) 0.60216(17) 0.0370(13) Uani 1 1 d . . . . .
H23A H 0.664489 -0.083511 0.602121 0.044 Uiso 1 1 calc R U . . .
H23B H 0.810835 -0.009248 0.617123 0.044 Uiso 1 1 calc R U . . .
C24 C 0.5703(6) 0.0516(3) 0.62608(16) 0.0314(12) Uani 1 1 d . . . . .
H24A H 0.560877 0.027979 0.656078 0.038 Uiso 1 1 calc R U . . .
H24B H 0.459356 0.042988 0.612253 0.038 Uiso 1 1 calc R U . . .
C25 C 0.7660(6) 0.1871(4) 0.65689(15) 0.0360(13) Uani 1 1 d . . . . .
H25A H 0.852674 0.136031 0.653322 0.054 Uiso 1 1 calc R U . . .
H25B H 0.726081 0.186868 0.686630 0.054 Uiso 1 1 calc R U . . .
H25C H 0.813223 0.252583 0.650055 0.054 Uiso 1 1 calc R U . . .
C26 C 0.7344(7) 0.1796(4) 0.50828(15) 0.0427(14) Uani 1 1 d . . . . .
H26A H 0.614838 0.171870 0.501664 0.064 Uiso 1 1 calc R U . . .
H26B H 0.801332 0.143779 0.486873 0.064 Uiso 1 1 calc R U . . .
H26C H 0.764126 0.250339 0.507754 0.064 Uiso 1 1 calc R U . . .
C27 C 0.9583(6) 0.1531(4) 0.56523(16) 0.0371(13) Uani 1 1 d . . . . .
H27A H 0.981809 0.224626 0.566207 0.056 Uiso 1 1 calc R U . . .
H27B H 1.029718 0.121637 0.543501 0.056 Uiso 1 1 calc R U . . .
H27C H 0.981740 0.123517 0.593348 0.056 Uiso 1 1 calc R U . . .
C28 C 0.1773(7) 0.8549(4) 0.72367(15) 0.0385(13) Uani 1 1 d . . . . .
H28A H 0.299030 0.844937 0.725551 0.058 Uiso 1 1 calc R U . . .
H28B H 0.122654 0.822938 0.748248 0.058 Uiso 1 1 calc R U . . .
H28C H 0.152381 0.926278 0.723871 0.058 Uiso 1 1 calc R U . . .
C29 C -0.0879(6) 0.8160(4) 0.68132(15) 0.0298(11) Uani 1 1 d . . . . .
H29A H -0.120492 0.884406 0.688456 0.045 Uiso 1 1 calc R U . . .
H29B H -0.134178 0.770291 0.702755 0.045 Uiso 1 1 calc R U . . .
H29C H -0.131715 0.798728 0.652905 0.045 Uiso 1 1 calc R U . . .
C30 C 0.1515(6) 0.3583(4) 0.63932(18) 0.0409(13) Uani 1 1 d . . . . .
H30A H 0.138679 0.287031 0.633559 0.061 Uiso 1 1 calc R U . . .
H30B H 0.165081 0.394166 0.612156 0.061 Uiso 1 1 calc R U . . .
H30C H 0.051609 0.383047 0.654253 0.061 Uiso 1 1 calc R U . . .
C31 C 0.2241(6) 0.8849(4) 0.56523(16) 0.0308(12) Uani 1 1 d . . . . .
H31 H 0.183236 0.950435 0.569761 0.037 Uiso 1 1 calc R U . . .
C32 C 0.2741(6) 0.8621(3) 0.52005(14) 0.0264(11) Uani 1 1 d . . . . .
C33 C 0.3199(6) 0.9395(3) 0.49219(16) 0.0283(11) Uani 1 1 d . . . . .
C34 C 0.3694(6) 0.9244(4) 0.44913(16) 0.0331(12) Uani 1 1 d . . . . .
H34 H 0.399698 0.980146 0.432114 0.040 Uiso 1 1 calc R U . . .
C35 C 0.3272(8) 0.7547(4) 0.45781(16) 0.0429(14) Uani 1 1 d . . . . .
H35 H 0.328042 0.689437 0.446141 0.051 Uiso 1 1 calc R U . . .
C36 C 0.2773(7) 0.7658(4) 0.50100(16) 0.0366(12) Uani 1 1 d . . . . .
H36 H 0.245824 0.709137 0.517320 0.044 Uiso 1 1 calc R U . . .
F1 F 0.3172(4) 1.03671(18) 0.50736(9) 0.0384(7) Uani 1 1 d . . . . .
N1 N 0.3748(5) 0.8318(3) 0.43148(13) 0.0357(10) Uani 1 1 d . U . . .
O1 O 0.1510(4) 0.9668(2) 0.64495(11) 0.0365(8) Uani 1 1 d . . . . .
O2 O 0.6732(6) 0.3964(3) 0.58506(16) 0.0782(16) Uani 1 1 d . . . . .
H2 H 0.692325 0.335271 0.583501 0.117 Uiso 1 1 calc R U . . .
O3 O 0.6564(4) 0.1952(2) 0.58156(9) 0.0262(7) Uani 1 1 d . . . . .

loop_
_atom_site_aniso_label
_atom_site_aniso_U_11
_atom_site_aniso_U_22
_atom_site_aniso_U_33
_atom_site_aniso_U_23
_atom_site_aniso_U_13
_atom_site_aniso_U_12
C1 0.033(3) 0.027(3) 0.020(2) -0.0049(19) 0.004(2) -0.003(2)
C2 0.027(3) 0.026(3) 0.028(3) -0.003(2) 0.004(2) -0.007(2)
C3 0.019(2) 0.031(3) 0.031(3) -0.007(2) 0.000(2) -0.003(2)
C4 0.024(3) 0.033(3) 0.016(2) -0.004(2) -0.003(2) 0.001(2)
C5 0.024(2) 0.029(3) 0.019(2) 0.001(2) 0.001(2) -0.004(2)
C6 0.032(3) 0.045(3) 0.026(3) 0.003(2) 0.006(2) 0.009(2)
C7 0.047(3) 0.038(3) 0.026(3) 0.007(2) 0.013(3) 0.006(3)
C8 0.027(3) 0.035(3) 0.020(2) 0.000(2) 0.000(2) 0.004(2)
C9 0.021(2) 0.027(2) 0.023(2) 0.001(2) 0.000(2) -0.008(2)
C10 0.018(2) 0.025(2) 0.027(2) -0.0030(19) -0.001(2) -0.004(2)
C11 0.037(3) 0.025(3) 0.041(3) 0.000(2) 0.016(3) -0.002(2)
C12 0.047(3) 0.028(3) 0.033(3) -0.003(2) 0.021(3) -0.002(2)
C13 0.026(3) 0.030(3) 0.026(2) -0.002(2) 0.003(2) -0.004(2)
C14 0.024(3) 0.031(3) 0.024(2) 0.005(2) 0.002(2) -0.003(2)
C15 0.053(4) 0.041(3) 0.030(3) 0.007(2) 0.018(3) 0.006(3)
C16 0.036(3) 0.034(3) 0.036(3) 0.006(2) 0.009(3) 0.001(2)
C17 0.028(3) 0.027(3) 0.019(2) 0.002(2) -0.001(2) -0.004(2)
C18 0.049(4) 0.043(3) 0.030(3) -0.010(2) -0.013(3) 0.013(3)
C19 0.021(3) 0.034(3) 0.045(3) -0.007(3) 0.000(2) 0.002(2)
C20 0.028(3) 0.031(3) 0.018(2) 0.002(2) 0.003(2) -0.004(2)
C21 0.030(3) 0.030(3) 0.023(2) -0.004(2) 0.005(2) 0.006(2)
C22 0.040(3) 0.027(3) 0.033(3) -0.004(2) -0.001(2) 0.005(2)
C23 0.037(3) 0.022(3) 0.052(3) 0.005(2) 0.006(3) 0.000(2)
C24 0.035(3) 0.028(3) 0.031(3) 0.006(2) 0.000(2) 0.000(2)
C25 0.036(3) 0.045(3) 0.027(3) -0.001(2) -0.002(2) 0.000(3)
C26 0.058(4) 0.042(3) 0.028(3) 0.002(2) 0.005(3) 0.008(3)
C27 0.035(3) 0.039(3) 0.037(3) 0.006(2) 0.013(3) 0.003(2)
C28 0.037(3) 0.047(3) 0.032(3) -0.012(2) -0.005(3) 0.008(3)
C29 0.026(3) 0.040(3) 0.023(2) 0.003(2) 0.003(2) 0.001(2)
C30 0.028(3) 0.032(3) 0.063(4) -0.001(3) -0.006(3) -0.008(2)
C31 0.026(3) 0.027(3) 0.039(3) -0.003(2) 0.003(2) 0.000(2)
C32 0.025(3) 0.025(3) 0.029(3) 0.003(2) -0.001(2) 0.002(2)
C33 0.025(3) 0.023(2) 0.037(3) -0.001(2) -0.006(2) 0.004(2)
C34 0.031(3) 0.029(3) 0.039(3) 0.008(2) 0.002(3) 0.004(2)
C35 0.063(4) 0.032(3) 0.034(3) -0.005(2) -0.001(3) -0.003(3)
C36 0.048(3) 0.035(3) 0.027(3) 0.000(2) -0.002(3) -0.006(2)
F1 0.0521(18) 0.0258(14) 0.0374(15) 0.0015(12) -0.0010(15) 0.0042(13)
N1 0.037(2) 0.0365(19) 0.0333(18) -0.0001(16) 0.0001(17) 0.0045(17)
O1 0.039(2) 0.0314(19) 0.0387(19) -0.0073(16) 0.0103(18) -0.0006(16)
O2 0.098(4) 0.024(2) 0.113(4) 0.000(2) 0.086(3) 0.000(2)
O3 0.0308(18) 0.0244(17) 0.0233(16) 0.0022(13) 0.0044(15) 0.0022(14)

loop_
_atom_type_symbol
_atom_type_description
_atom_type_scat_dispersion_real
_atom_type_scat_dispersion_imag
_atom_type_scat_source
C C 0.0033 0.0016 'International Tables Vol C Tables 4.2.6.8 and 6.1.1.4'
H H 0.0000 0.0000 'International Tables Vol C Tables 4.2.6.8 and 6.1.1.4'
N N 0.0061 0.0033 'International Tables Vol C Tables 4.2.6.8 and 6.1.1.4'
O O 0.0106 0.0060 'International Tables Vol C Tables 4.2.6.8 and 6.1.1.4'
F F 0.0171 0.0103 'International Tables Vol C Tables 4.2.6.8 and 6.1.1.4'

loop_
_geom_angle_atom_site_label_1
_geom_angle_atom_site_label_2
_geom_angle_atom_site_label_3
_geom_angle
_geom_angle_site_symmetry_1
_geom_angle_site_symmetry_3
C2 C1 C10 115.1(3) . .
C2 C1 H1A 108.5 . .
C10 C1 H1A 108.5 . .
C2 C1 H1B 108.5 . .
C10 C1 H1B 108.5 . .
H1A C1 H1B 107.5 . .
C31 C2 C3 116.3(4) . .
C31 C2 C1 125.0(4) . .
C3 C2 C1 118.7(4) . .
O1 C3 C2 119.8(4) . .
O1 C3 C4 119.7(4) . .
C2 C3 C4 120.5(4) . .
C3 C4 C28 109.1(4) . .
C3 C4 C5 113.1(3) . .
C28 C4 C5 114.4(4) . .
C3 C4 C29 104.0(4) . .
C28 C4 C29 107.9(4) . .
C5 C4 C29 107.8(4) . .
C6 C5 C4 113.3(3) . .
C6 C5 C10 112.2(4) . .
C4 C5 C10 115.3(3) . .
C6 C5 H5 104.9 . .
C4 C5 H5 104.9 . .
C10 C5 H5 104.9 . .
C7 C6 C5 111.8(4) . .
C7 C6 H6A 109.3 . .
C5 C6 H6A 109.3 . .
C7 C6 H6B 109.3 . .
C5 C6 H6B 109.3 . .
H6A C6 H6B 107.9 . .
C6 C7 C8 113.0(4) . .
C6 C7 H7A 109.0 . .
C8 C7 H7A 109.0 . .
C6 C7 H7B 109.0 . .
C8 C7 H7B 109.0 . .
H7A C7 H7B 107.8 . .
C7 C8 C18 107.1(4) . .
C7 C8 C9 109.0(4) . .
C18 C8 C9 112.4(4) . .
C7 C8 C14 111.1(4) . .
C18 C8 C14 110.3(4) . .
C9 C8 C14 106.9(3) . .
C11 C9 C8 110.1(4) . .
C11 C9 C10 113.9(3) . .
C8 C9 C10 118.0(3) . .
C11 C9 H9 104.4 . .
C8 C9 H9 104.4 . .
C10 C9 H9 104.4 . .
C1 C10 C19 107.7(4) . .
C1 C10 C5 105.8(4) . .
C19 C10 C5 113.5(4) . .
C1 C10 C9 106.8(3) . .
C19 C10 C9 114.1(4) . .
C5 C10 C9 108.4(3) . .
C12 C11 C9 114.0(4) . .
C12 C11 H11A 108.7 . .
C9 C11 H11A 108.7 . .
C12 C11 H11B 108.7 . .
C9 C11 H11B 108.7 . .
H11A C11 H11B 107.6 . .
O2 C12 C13 112.5(4) . .
O2 C12 C11 105.5(4) . .
C13 C12 C11 111.1(4) . .
O2 C12 H12 109.3 . .
C13 C12 H12 109.3 . .
C11 C12 H12 109.3 . .
C12 C13 C17 120.1(4) . .
C12 C13 C14 111.7(4) . .
C17 C13 C14 103.9(4) . .
C12 C13 H13 106.8 . .
C17 C13 H13 106.8 . .
C14 C13 H13 106.8 . .
C15 C14 C13 100.5(4) . .
C15 C14 C30 105.8(4) . .
C13 C14 C30 110.2(4) . .
C15 C14 C8 117.2(4) . .
C13 C14 C8 110.7(4) . .
C30 C14 C8 111.7(4) . .
C16 C15 C14 105.1(4) . .
C16 C15 H15A 110.7 . .
C14 C15 H15A 110.7 . .
C16 C15 H15B 110.7 . .
C14 C15 H15B 110.7 . .
H15A C15 H15B 108.8 . .
C15 C16 C17 107.3(4) . .
C15 C16 H16A 110.3 . .
C17 C16 H16A 110.3 . .
C15 C16 H16B 110.3 . .
C17 C16 H16B 110.3 . .
H16A C16 H16B 108.5 . .
C13 C17 C20 118.9(4) . .
C13 C17 C16 102.4(4) . .
C20 C17 C16 113.0(4) . .
C13 C17 H17 107.3 . .
C20 C17 H17 107.3 . .
C16 C17 H17 107.3 . .
C8 C18 H18A 109.5 . .
C8 C18 H18B 109.5 . .
H18A C18 H18B 109.5 . .
C8 C18 H18C 109.5 . .
H18A C18 H18C 109.5 . .
H18B C18 H18C 109.5 . .
C10 C19 H19A 109.5 . .
C10 C19 H19B 109.5 . .
H19A C19 H19B 109.5 . .
C10 C19 H19C 109.5 . .
H19A C19 H19C 109.5 . .
H19B C19 H19C 109.5 . .
O3 C20 C25 111.2(4) . .
O3 C20 C24 108.3(3) . .
C25 C20 C24 111.8(4) . .
O3 C20 C17 102.9(3) . .
C25 C20 C17 112.4(4) . .
C24 C20 C17 109.8(4) . .
O3 C21 C27 112.0(4) . .
O3 C21 C26 102.6(4) . .
C27 C21 C26 109.7(4) . .
O3 C21 C22 109.8(4) . .
C27 C21 C22 112.1(4) . .
C26 C21 C22 110.3(4) . .
C23 C22 C21 111.7(4) . .
C23 C22 H22A 109.3 . .
C21 C22 H22A 109.3 . .
C23 C22 H22B 109.3 . .
C21 C22 H22B 109.3 . .
H22A C22 H22B 107.9 . .
C24 C23 C22 110.0(4) . .
C24 C23 H23A 109.7 . .
C22 C23 H23A 109.7 . .
C24 C23 H23B 109.7 . .
C22 C23 H23B 109.7 . .
H23A C23 H23B 108.2 . .
C23 C24 C20 112.8(4) . .
C23 C24 H24A 109.0 . .
C20 C24 H24A 109.0 . .
C23 C24 H24B 109.0 . .
C20 C24 H24B 109.0 . .
H24A C24 H24B 107.8 . .
C20 C25 H25A 109.5 . .
C20 C25 H25B 109.5 . .
H25A C25 H25B 109.5 . .
C20 C25 H25C 109.5 . .
H25A C25 H25C 109.5 . .
H25B C25 H25C 109.5 . .
C21 C26 H26A 109.5 . .
C21 C26 H26B 109.5 . .
H26A C26 H26B 109.5 . .
C21 C26 H26C 109.5 . .
H26A C26 H26C 109.5 . .
H26B C26 H26C 109.5 . .
C21 C27 H27A 109.5 . .
C21 C27 H27B 109.5 . .
H27A C27 H27B 109.5 . .
C21 C27 H27C 109.5 . .
H27A C27 H27C 109.5 . .
H27B C27 H27C 109.5 . .
C4 C28 H28A 109.5 . .
C4 C28 H28B 109.5 . .
H28A C28 H28B 109.5 . .
C4 C28 H28C 109.5 . .
H28A C28 H28C 109.5 . .
H28B C28 H28C 109.5 . .
C4 C29 H29A 109.5 . .
C4 C29 H29B 109.5 . .
H29A C29 H29B 109.5 . .
C4 C29 H29C 109.5 . .
H29A C29 H29C 109.5 . .
H29B C29 H29C 109.5 . .
C14 C30 H30A 109.5 . .
C14 C30 H30B 109.5 . .
H30A C30 H30B 109.5 . .
C14 C30 H30C 109.5 . .
H30A C30 H30C 109.5 . .
H30B C30 H30C 109.5 . .
C2 C31 C32 130.2(4) . .
C2 C31 H31 114.9 . .
C32 C31 H31 114.9 . .
C33 C32 C36 114.2(4) . .
C33 C32 C31 120.1(4) . .
C36 C32 C31 125.7(4) . .
F1 C33 C32 118.8(4) . .
F1 C33 C34 117.6(4) . .
C32 C33 C34 123.6(4) . .
N1 C34 C33 121.6(4) . .
N1 C34 H34 119.2 . .
C33 C34 H34 119.2 . .
N1 C35 C36 124.6(5) . .
N1 C35 H35 117.7 . .
C36 C35 H35 117.7 . .
C35 C36 C32 119.9(5) . .
C35 C36 H36 120.0 . .
C32 C36 H36 120.0 . .
C34 N1 C35 116.0(4) . .
C12 O2 H2 109.5 . .
C20 O3 C21 122.1(3) . .

loop_
_geom_bond_atom_site_label_1
_geom_bond_atom_site_label_2
_geom_bond_distance
_geom_bond_site_symmetry_2
C1 C2 1.514(6) .
C1 C10 1.539(6) .
C1 H1A 0.9700 .
C1 H1B 0.9700 .
C2 C31 1.340(6) .
C2 C3 1.494(6) .
C3 O1 1.232(5) .
C3 C4 1.526(6) .
C4 C28 1.535(6) .
C4 C5 1.545(6) .
C4 C29 1.549(6) .
C5 C6 1.524(6) .
C5 C10 1.552(6) .
C5 H5 0.9800 .
C6 C7 1.511(6) .
C6 H6A 0.9700 .
C6 H6B 0.9700 .
C7 C8 1.542(6) .
C7 H7A 0.9700 .
C7 H7B 0.9700 .
C8 C18 1.548(6) .
C8 C9 1.551(6) .
C8 C14 1.570(6) .
C9 C11 1.539(6) .
C9 C10 1.568(6) .
C9 H9 0.9800 .
C10 C19 1.540(6) .
C11 C12 1.530(6) .
C11 H11A 0.9700 .
C11 H11B 0.9700 .
C12 O2 1.425(6) .
C12 C13 1.519(6) .
C12 H12 0.9800 .
C13 C17 1.541(6) .
C13 C14 1.550(6) .
C13 H13 0.9800 .
C14 C15 1.534(6) .
C14 C30 1.553(6) .
C15 C16 1.534(6) .
C15 H15A 0.9700 .
C15 H15B 0.9700 .
C16 C17 1.563(6) .
C16 H16A 0.9700 .
C16 H16B 0.9700 .
C17 C20 1.544(6) .
C17 H17 0.9800 .
C18 H18A 0.9600 .
C18 H18B 0.9600 .
C18 H18C 0.9600 .
C19 H19A 0.9600 .
C19 H19B 0.9600 .
C19 H19C 0.9600 .
C20 O3 1.455(5) .
C20 C25 1.522(6) .
C20 C24 1.533(6) .
C21 O3 1.460(5) .
C21 C27 1.521(6) .
C21 C26 1.523(6) .
C21 C22 1.528(6) .
C22 C23 1.518(7) .
C22 H22A 0.9700 .
C22 H22B 0.9700 .
C23 C24 1.518(6) .
C23 H23A 0.9700 .
C23 H23B 0.9700 .
C24 H24A 0.9700 .
C24 H24B 0.9700 .
C25 H25A 0.9600 .
C25 H25B 0.9600 .
C25 H25C 0.9600 .
C26 H26A 0.9600 .
C26 H26B 0.9600 .
C26 H26C 0.9600 .
C27 H27A 0.9600 .
C27 H27B 0.9600 .
C27 H27C 0.9600 .
C28 H28A 0.9600 .
C28 H28B 0.9600 .
C28 H28C 0.9600 .
C29 H29A 0.9600 .
C29 H29B 0.9600 .
C29 H29C 0.9600 .
C30 H30A 0.9600 .
C30 H30B 0.9600 .
C30 H30C 0.9600 .
C31 C32 1.465(6) .
C31 H31 0.9300 .
C32 C33 1.374(6) .
C32 C36 1.395(6) .
C33 F1 1.361(5) .
C33 C34 1.385(7) .
C34 N1 1.333(6) .
C34 H34 0.9300 .
C35 N1 1.346(6) .
C35 C36 1.383(7) .
C35 H35 0.9300 .
C36 H36 0.9300 .
O2 H2 0.8200 .

loop_
_geom_hbond_atom_site_label_D
_geom_hbond_atom_site_label_H
_geom_hbond_atom_site_label_A
_geom_hbond_distance_DH
_geom_hbond_distance_HA
_geom_hbond_distance_DA
_geom_hbond_angle_DHA
_geom_hbond_site_symmetry_A
_geom_hbond_publ_flag
O2 H2 O3 0.82 1.87 2.653(4) 160.8 . yes
C34 H34 O2 0.93 2.46 2.999(6) 117.3 4_466 yes
C22 H22A F1 0.97 2.54 3.480(6) 164.2 1_545 yes

loop_
_geom_torsion_atom_site_label_1
_geom_torsion_atom_site_label_2
_geom_torsion_atom_site_label_3
_geom_torsion_atom_site_label_4
_geom_torsion
_geom_torsion_site_symmetry_1
_geom_torsion_site_symmetry_2
_geom_torsion_site_symmetry_3
_geom_torsion_site_symmetry_4
C10 C1 C2 C31 165.6(5) . . . .
C10 C1 C2 C3 -15.7(6) . . . .
C31 C2 C3 O1 -16.9(6) . . . .
C1 C2 C3 O1 164.3(4) . . . .
C31 C2 C3 C4 160.6(4) . . . .
C1 C2 C3 C4 -18.2(6) . . . .
O1 C3 C4 C28 -44.2(6) . . . .
C2 C3 C4 C28 138.3(4) . . . .
O1 C3 C4 C5 -172.7(4) . . . .
C2 C3 C4 C5 9.8(6) . . . .
O1 C3 C4 C29 70.7(5) . . . .
C2 C3 C4 C29 -106.8(5) . . . .
C3 C4 C5 C6 162.9(4) . . . .
C28 C4 C5 C6 37.2(6) . . . .
C29 C4 C5 C6 -82.8(5) . . . .
C3 C4 C5 C10 31.7(5) . . . .
C28 C4 C5 C10 -94.0(5) . . . .
C29 C4 C5 C10 146.1(4) . . . .
C4 C5 C6 C7 168.0(4) . . . .
C10 C5 C6 C7 -59.3(5) . . . .
C5 C6 C7 C8 58.9(6) . . . .
C6 C7 C8 C18 70.9(5) . . . .
C6 C7 C8 C9 -51.0(5) . . . .
C6 C7 C8 C14 -168.6(4) . . . .
C7 C8 C9 C11 -179.3(4) . . . .
C18 C8 C9 C11 62.1(5) . . . .
C14 C8 C9 C11 -59.1(5) . . . .
C7 C8 C9 C10 47.6(5) . . . .
C18 C8 C9 C10 -71.0(5) . . . .
C14 C8 C9 C10 167.8(4) . . . .
C2 C1 C10 C19 -68.7(5) . . . .
C2 C1 C10 C5 53.0(5) . . . .
C2 C1 C10 C9 168.4(4) . . . .
C6 C5 C10 C1 165.8(4) . . . .
C4 C5 C10 C1 -62.5(5) . . . .
C6 C5 C10 C19 -76.3(5) . . . .
C4 C5 C10 C19 55.3(5) . . . .
C6 C5 C10 C9 51.6(5) . . . .
C4 C5 C10 C9 -176.7(4) . . . .
C11 C9 C10 C1 66.9(5) . . . .
C8 C9 C10 C1 -161.7(4) . . . .
C11 C9 C10 C19 -52.0(5) . . . .
C8 C9 C10 C19 79.5(5) . . . .
C11 C9 C10 C5 -179.6(4) . . . .
C8 C9 C10 C5 -48.1(5) . . . .
C8 C9 C11 C12 56.5(5) . . . .
C10 C9 C11 C12 -168.3(4) . . . .
C9 C11 C12 O2 -173.9(4) . . . .
C9 C11 C12 C13 -51.8(6) . . . .
O2 C12 C13 C17 -68.1(6) . . . .
C11 C12 C13 C17 173.9(4) . . . .
O2 C12 C13 C14 169.9(4) . . . .
C11 C12 C13 C14 52.0(5) . . . .
C12 C13 C14 C15 177.0(4) . . . .
C17 C13 C14 C15 46.0(4) . . . .
C12 C13 C14 C30 65.6(5) . . . .
C17 C13 C14 C30 -65.3(4) . . . .
C12 C13 C14 C8 -58.5(5) . . . .
C17 C13 C14 C8 170.6(3) . . . .
C7 C8 C14 C15 -65.7(5) . . . .
C18 C8 C14 C15 52.9(6) . . . .
C9 C8 C14 C15 175.4(4) . . . .
C7 C8 C14 C13 179.8(4) . . . .
C18 C8 C14 C13 -61.5(5) . . . .
C9 C8 C14 C13 61.0(5) . . . .
C7 C8 C14 C30 56.6(5) . . . .
C18 C8 C14 C30 175.2(4) . . . .
C9 C8 C14 C30 -62.3(5) . . . .
C13 C14 C15 C16 -37.4(5) . . . .
C30 C14 C15 C16 77.3(5) . . . .
C8 C14 C15 C16 -157.4(4) . . . .
C14 C15 C16 C17 15.8(6) . . . .
C12 C13 C17 C20 72.8(6) . . . .
C14 C13 C17 C20 -161.5(4) . . . .
C12 C13 C17 C16 -161.8(4) . . . .
C14 C13 C17 C16 -36.1(4) . . . .
C15 C16 C17 C13 12.5(5) . . . .
C15 C16 C17 C20 141.7(4) . . . .
C13 C17 C20 O3 -70.4(5) . . . .
C16 C17 C20 O3 169.5(3) . . . .
C13 C17 C20 C25 49.3(5) . . . .
C16 C17 C20 C25 -70.8(5) . . . .
C13 C17 C20 C24 174.4(4) . . . .
C16 C17 C20 C24 54.3(5) . . . .
O3 C21 C22 C23 -49.5(5) . . . .
C27 C21 C22 C23 75.6(5) . . . .
C26 C21 C22 C23 -161.8(4) . . . .
C21 C22 C23 C24 56.6(6) . . . .
C22 C23 C24 C20 -57.5(5) . . . .
O3 C20 C24 C23 50.1(5) . . . .
C25 C20 C24 C23 -72.8(5) . . . .
C17 C20 C24 C23 161.8(4) . . . .
C3 C2 C31 C32 -179.3(5) . . . .
C1 C2 C31 C32 -0.5(8) . . . .
C2 C31 C32 C33 -155.9(5) . . . .
C2 C31 C32 C36 25.4(8) . . . .
C36 C32 C33 F1 178.5(4) . . . .
C31 C32 C33 F1 -0.3(6) . . . .
C36 C32 C33 C34 -1.5(7) . . . .
C31 C32 C33 C34 179.7(4) . . . .
F1 C33 C34 N1 -179.6(4) . . . .
C32 C33 C34 N1 0.5(8) . . . .
N1 C35 C36 C32 -0.1(9) . . . .
C33 C32 C36 C35 1.3(7) . . . .
C31 C32 C36 C35 -180.0(5) . . . .
C33 C34 N1 C35 0.8(7) . . . .
C36 C35 N1 C34 -1.0(8) . . . .
C25 C20 O3 C21 75.5(5) . . . .
C24 C20 O3 C21 -47.7(5) . . . .
C17 C20 O3 C21 -163.9(3) . . . .
C27 C21 O3 C20 -77.1(5) . . . .
C26 C21 O3 C20 165.2(4) . . . .
C22 C21 O3 C20 48.0(5) . . . .
